data_7103313
loop_
_publ_author_name
'Minasian, Stefan G'
'Arnold, John'

_publ_section_title
;
 Synthesis and reactivity of bis-pentamethylcyclopentadienyl
 diiododialane (Cp*AlI)2: an aluminium(II) precursor to (Cp*Al)4.
;
_journal_issue 34
_journal_name_full 'Chemical communications (Cambridge, England)'
_journal_page_first 4043
_journal_page_last 4045
_journal_paper_doi 10.1039/b806804f
_journal_year 2008
_chemical_formula_moiety 'C22 H36 Al2 I2'
_chemical_formula_sum 'C22 H36 Al2 I2'
_chemical_formula_weight 608.27
_chemical_name_systematic
;
?
;
_space_group_IT_number 14
_symmetry_cell_setting monoclinic
_symmetry_space_group_name_Hall '-P 2yn'
_symmetry_space_group_name_H-M 'P 1 21/n 1'
_atom_sites_solution_hydrogens geom
_atom_sites_solution_primary direct
_atom_sites_solution_secondary difmap
_audit_creation_method SHELXL-97
_cell_angle_alpha 90.00
_cell_angle_beta 92.465(5)
_cell_angle_gamma 90.00
_cell_formula_units_Z 2
_cell_length_a 8.516(3)
_cell_length_b 9.716(4)
_cell_length_c 15.352(6)
_cell_measurement_reflns_used 4290
_cell_measurement_temperature 157(2)
_cell_measurement_theta_max 49.419
_cell_measurement_theta_min 6.766
_cell_volume 1269.1(9)
_computing_cell_refinement 'Bruker SAINT v7.07'
_computing_data_collection 'Bruker SMART v5.054d'
_computing_data_reduction 'Bruker SAINT v7.07'
_computing_structure_refinement 'SHELXL-97 (Sheldrick, 1997)'
_computing_structure_solution 'SHELXS-97 (Sheldrick, 1990)'
_diffrn_ambient_temperature 157(2)
_diffrn_measured_fraction_theta_full 0.987
_diffrn_measured_fraction_theta_max 0.987
_diffrn_measurement_device_type 'SMART 1000'
_diffrn_measurement_method '\w scans'
_diffrn_radiation_monochromator graphite
_diffrn_radiation_source 'fine-focus sealed tube'
_diffrn_radiation_type MoK\a
_diffrn_radiation_wavelength 0.71073
_diffrn_reflns_av_R_equivalents 0.0324
_diffrn_reflns_av_sigmaI/netI 0.0219
_diffrn_reflns_limit_h_max 9
_diffrn_reflns_limit_h_min -10
_diffrn_reflns_limit_k_max 11
_diffrn_reflns_limit_k_min -6
_diffrn_reflns_limit_l_max 17
_diffrn_reflns_limit_l_min -17
_diffrn_reflns_number 5355
_diffrn_reflns_theta_full 24.70
_diffrn_reflns_theta_max 24.70
_diffrn_reflns_theta_min 3.38
_diffrn_standards_decay_% 0
_diffrn_standards_interval_count 0
_diffrn_standards_interval_time 0
_diffrn_standards_number 0
_exptl_absorpt_coefficient_mu 2.552
_exptl_absorpt_correction_T_max 1
_exptl_absorpt_correction_T_min 0.65
_exptl_absorpt_correction_type empirical
_exptl_absorpt_process_details 'Blessing, 1995'
_exptl_crystal_colour colourless
_exptl_crystal_density_diffrn 1.592
_exptl_crystal_density_method 'not measured'
_exptl_crystal_description plate
_exptl_crystal_F_000 600
_exptl_crystal_size_max 0.70
_exptl_crystal_size_mid 0.15
_exptl_crystal_size_min 0.15
_refine_diff_density_max 0.368
_refine_diff_density_min -0.353
_refine_diff_density_rms 0.062
_refine_ls_extinction_method none
_refine_ls_goodness_of_fit_ref 1.049
_refine_ls_hydrogen_treatment constr
_refine_ls_matrix_type full
_refine_ls_number_parameters 124
_refine_ls_number_reflns 2127
_refine_ls_number_restraints 0
_refine_ls_restrained_S_all 1.049
_refine_ls_R_factor_all 0.0205
_refine_ls_R_factor_gt 0.0187
_refine_ls_shift/su_max 0.043
_refine_ls_shift/su_mean 0.001
_refine_ls_structure_factor_coef Fsqd
_refine_ls_weighting_details 'calc w=1/[\s^2^(Fo^2^)+(0.0290P)^2^+0.5776P] where P=(Fo^2^+2Fc^2^)/3'
_refine_ls_weighting_scheme calc
_refine_ls_wR_factor_gt 0.0500
_refine_ls_wR_factor_ref 0.0509
_reflns_number_gt 1974
_reflns_number_total 2127
_reflns_threshold_expression >2sigma(I)
_cod_data_source_file b806804f.txt
_cod_data_source_block sgm1195m
_cod_original_sg_symbol_H-M 'P 21/n'
_cod_database_code 7103313

loop_
_symmetry_equiv_pos_as_xyz
'x, y, z'
'-x+1/2, y+1/2, -z+1/2'
'-x, -y, -z'
'x-1/2, -y-1/2, z-1/2'

loop_
_atom_site_label
_atom_site_type_symbol
_atom_site_fract_x
_atom_site_fract_y
_atom_site_fract_z
_atom_site_U_iso_or_equiv
_atom_site_adp_type
_atom_site_occupancy
_atom_site_symmetry_multiplicity
_atom_site_calc_flag
_atom_site_refinement_flags
_atom_site_disorder_assembly
_atom_site_disorder_group
I1 I 0.117539(17) 0.917879(16) 0.097506(9) 0.03535(8) Uani 1 1 d . . .
Al1 Al 0.16729(8) 0.92714(7) -0.08303(5) 0.03151(16) Uani 1 1 d . . .
C2 C 0.3510(2) 0.7632(2) -0.14895(14) 0.0327(5) Uani 1 1 d . . .
C3 C 0.2514(3) 0.7064(2) -0.08795(14) 0.0301(5) Uani 1 1 d . . .
C5 C 0.0979(3) 0.7996(2) -0.20150(15) 0.0340(5) Uani 1 1 d . . .
C6 C 0.2588(3) 0.8220(2) -0.21777(15) 0.0345(5) Uani 1 1 d . . .
C7 C 0.5277(3) 0.7649(3) -0.1410(2) 0.0505(7) Uani 1 1 d . . .
H7A H 0.5701 0.7054 -0.1859 0.076 Uiso 1 1 calc R . .
H7B H 0.5627 0.7313 -0.0832 0.076 Uiso 1 1 calc R . .
H7C H 0.5655 0.8592 -0.1488 0.076 Uiso 1 1 calc R . .
C4 C 0.0916(2) 0.7287(2) -0.11989(15) 0.0305(5) Uani 1 1 d . . .
C8 C 0.3011(3) 0.6236(3) -0.00861(17) 0.0462(6) Uani 1 1 d . . .
H8A H 0.3123 0.5267 -0.0250 0.069 Uiso 1 1 calc R . .
H8B H 0.2213 0.6319 0.0353 0.069 Uiso 1 1 calc R . .
H8C H 0.4019 0.6582 0.0155 0.069 Uiso 1 1 calc R . .
C10 C -0.0404(3) 0.8300(3) -0.26256(18) 0.0534(7) Uani 1 1 d . . .
H10A H -0.0505 0.7573 -0.3067 0.080 Uiso 1 1 calc R . .
H10B H -0.0245 0.9188 -0.2912 0.080 Uiso 1 1 calc R . .
H10C H -0.1363 0.8337 -0.2296 0.080 Uiso 1 1 calc R . .
C1 C 0.3148(3) 1.0793(2) -0.08591(18) 0.0385(6) Uani 1 1 d . . .
H1A H 0.3162 1.1161 -0.1453 0.058 Uiso 1 1 calc R . .
H1B H 0.4202 1.0467 -0.0679 0.058 Uiso 1 1 calc R . .
H1C H 0.2826 1.1517 -0.0460 0.058 Uiso 1 1 calc R . .
C9 C -0.0523(3) 0.6639(3) -0.08321(19) 0.0458(6) Uani 1 1 d . . .
H9A H -0.0725 0.5748 -0.1114 0.069 Uiso 1 1 calc R . .
H9B H -0.1431 0.7245 -0.0941 0.069 Uiso 1 1 calc R . .
H9C H -0.0349 0.6504 -0.0203 0.069 Uiso 1 1 calc R . .
C11 C 0.3190(4) 0.9013(3) -0.29325(19) 0.0554(8) Uani 1 1 d . . .
H11A H 0.3023 0.8476 -0.3469 0.083 Uiso 1 1 calc R . .
H11B H 0.4316 0.9191 -0.2832 0.083 Uiso 1 1 calc R . .
H11C H 0.2626 0.9889 -0.2990 0.083 Uiso 1 1 calc R . .

loop_
_atom_site_aniso_label
_atom_site_aniso_U_11
_atom_site_aniso_U_22
_atom_site_aniso_U_33
_atom_site_aniso_U_23
_atom_site_aniso_U_13
_atom_site_aniso_U_12
I1 0.03885(12) 0.03739(12) 0.02966(11) 0.00082(6) -0.00040(7) 0.00823(6)
Al1 0.0335(4) 0.0275(4) 0.0335(4) -0.0020(3) 0.0011(3) -0.0036(3)
C2 0.0270(11) 0.0313(12) 0.0400(13) -0.0091(10) 0.0026(9) -0.0021(9)
C3 0.0314(11) 0.0265(11) 0.0322(11) -0.0030(9) -0.0014(9) 0.0026(9)
C5 0.0388(12) 0.0303(11) 0.0322(12) -0.0072(9) -0.0062(9) 0.0047(9)
C6 0.0430(13) 0.0293(12) 0.0317(11) -0.0046(9) 0.0076(9) -0.0024(10)
C7 0.0273(12) 0.0628(18) 0.0617(17) -0.0171(14) 0.0045(11) -0.0052(12)
C4 0.0261(10) 0.0282(11) 0.0372(12) -0.0042(9) 0.0028(9) -0.0012(9)
C8 0.0572(16) 0.0404(14) 0.0404(14) 0.0016(12) -0.0040(12) 0.0149(13)
C10 0.0575(17) 0.0566(17) 0.0444(15) -0.0153(13) -0.0191(12) 0.0193(14)
C1 0.0382(13) 0.0349(13) 0.0427(14) -0.0013(10) 0.0034(11) -0.0053(10)
C9 0.0351(13) 0.0397(14) 0.0636(17) -0.0077(13) 0.0124(12) -0.0098(11)
C11 0.083(2) 0.0433(15) 0.0416(16) 0.0012(12) 0.0212(15) -0.0065(14)

loop_
_atom_type_symbol
_atom_type_description
_atom_type_scat_dispersion_real
_atom_type_scat_dispersion_imag
_atom_type_scat_source
C C 0.0033 0.0016 'International Tables Vol C Tables 4.2.6.8 and 6.1.1.4'
H H 0.0000 0.0000 'International Tables Vol C Tables 4.2.6.8 and 6.1.1.4'
Al Al 0.0645 0.0514 'International Tables Vol C Tables 4.2.6.8 and 6.1.1.4'
I I -0.4742 1.8119 'International Tables Vol C Tables 4.2.6.8 and 6.1.1.4'

loop_
_geom_angle_atom_site_label_1
_geom_angle_atom_site_label_2
_geom_angle_atom_site_label_3
_geom_angle
_geom_angle_site_symmetry_1
_geom_angle_site_symmetry_3
_geom_angle_publ_flag
Al1 I1 Al1 93.99(2) . 3_575 ?
C1 Al1 C4 152.01(10) . . ?
C1 Al1 C5 123.12(11) . . ?
C4 Al1 C5 38.16(9) . . ?
C1 Al1 C3 120.96(10) . . ?
C4 Al1 C3 38.39(8) . . ?
C5 Al1 C3 61.67(9) . . ?
C1 Al1 C6 93.91(10) . . ?
C4 Al1 C6 59.88(8) . . ?
C5 Al1 C6 34.65(8) . . ?
C3 Al1 C6 57.78(8) . . ?
C1 Al1 C2 93.41(10) . . ?
C4 Al1 C2 59.51(8) . . ?
C5 Al1 C2 57.75(8) . . ?
C3 Al1 C2 34.03(8) . . ?
C6 Al1 C2 33.14(8) . . ?
C1 Al1 I1 99.86(9) . . ?
C4 Al1 I1 100.24(7) . . ?
C5 Al1 I1 136.73(7) . . ?
C3 Al1 I1 93.65(6) . . ?
C6 Al1 I1 151.32(6) . . ?
C2 Al1 I1 120.28(6) . . ?
C1 Al1 I1 98.35(9) . 3_575 ?
C4 Al1 I1 102.29(7) . 3_575 ?
C5 Al1 I1 91.99(6) . 3_575 ?
C3 Al1 I1 140.01(6) . 3_575 ?
C6 Al1 I1 116.86(7) . 3_575 ?
C2 Al1 I1 148.87(6) . 3_575 ?
I1 Al1 I1 86.01(2) . 3_575 ?
C3 C2 C6 109.06(19) . . ?
C3 C2 C7 125.5(2) . . ?
C6 C2 C7 125.4(2) . . ?
C3 C2 Al1 64.54(12) . . ?
C6 C2 Al1 72.83(13) . . ?
C7 C2 Al1 127.31(16) . . ?
C2 C3 C4 107.61(19) . . ?
C2 C3 C8 126.4(2) . . ?
C4 C3 C8 125.7(2) . . ?
C2 C3 Al1 81.44(13) . . ?
C4 C3 Al1 64.77(12) . . ?
C8 C3 Al1 123.91(16) . . ?
C6 C5 C4 107.5(2) . . ?
C6 C5 C10 126.6(2) . . ?
C4 C5 C10 125.6(2) . . ?
C6 C5 Al1 80.62(14) . . ?
C4 C5 Al1 65.04(12) . . ?
C10 C5 Al1 124.44(17) . . ?
C2 C6 C5 108.5(2) . . ?
C2 C6 C11 126.1(2) . . ?
C5 C6 C11 125.4(2) . . ?
C2 C6 Al1 74.03(13) . . ?
C5 C6 Al1 64.73(12) . . ?
C11 C6 Al1 124.51(17) . . ?
C2 C7 H7A 109.5 . . ?
C2 C7 H7B 109.5 . . ?
H7A C7 H7B 109.5 . . ?
C2 C7 H7C 109.5 . . ?
H7A C7 H7C 109.5 . . ?
H7B C7 H7C 109.5 . . ?
C5 C4 C3 107.37(19) . . ?
C5 C4 C9 126.1(2) . . ?
C3 C4 C9 125.5(2) . . ?
C5 C4 Al1 76.81(13) . . ?
C3 C4 Al1 76.84(13) . . ?
C9 C4 Al1 121.80(16) . . ?
C3 C8 H8A 109.5 . . ?
C3 C8 H8B 109.5 . . ?
H8A C8 H8B 109.5 . . ?
C3 C8 H8C 109.5 . . ?
H8A C8 H8C 109.5 . . ?
H8B C8 H8C 109.5 . . ?
C5 C10 H10A 109.5 . . ?
C5 C10 H10B 109.5 . . ?
H10A C10 H10B 109.5 . . ?
C5 C10 H10C 109.5 . . ?
H10A C10 H10C 109.5 . . ?
H10B C10 H10C 109.5 . . ?
Al1 C1 H1A 109.5 . . ?
Al1 C1 H1B 109.5 . . ?
H1A C1 H1B 109.5 . . ?
Al1 C1 H1C 109.5 . . ?
H1A C1 H1C 109.5 . . ?
H1B C1 H1C 109.5 . . ?
C4 C9 H9A 109.5 . . ?
C4 C9 H9B 109.5 . . ?
H9A C9 H9B 109.5 . . ?
C4 C9 H9C 109.5 . . ?
H9A C9 H9C 109.5 . . ?
H9B C9 H9C 109.5 . . ?
C6 C11 H11A 109.5 . . ?
C6 C11 H11B 109.5 . . ?
H11A C11 H11B 109.5 . . ?
C6 C11 H11C 109.5 . . ?
H11A C11 H11C 109.5 . . ?
H11B C11 H11C 109.5 . . ?

loop_
_geom_bond_atom_site_label_1
_geom_bond_atom_site_label_2
_geom_bond_distance
_geom_bond_site_symmetry_2
_geom_bond_publ_flag
I1 Al1 2.8231(13) . ?
I1 Al1 2.8556(11) 3_575 ?
Al1 C1 1.942(2) . ?
Al1 C4 2.103(2) . ?
Al1 C5 2.258(2) . ?
Al1 C3 2.263(2) . ?
Al1 C6 2.464(2) . ?
Al1 C2 2.479(2) . ?
Al1 I1 2.8556(11) 3_575 ?
C2 C3 1.403(3) . ?
C2 C6 1.410(3) . ?
C2 C7 1.505(3) . ?
C3 C4 1.444(3) . ?
C3 C8 1.505(3) . ?
C5 C6 1.420(3) . ?
C5 C4 1.433(3) . ?
C5 C10 1.503(3) . ?
C6 C11 1.500(3) . ?
C7 H7A 0.9800 . ?
C7 H7B 0.9800 . ?
C7 H7C 0.9800 . ?
C4 C9 1.508(3) . ?
C8 H8A 0.9800 . ?
C8 H8B 0.9800 . ?
C8 H8C 0.9800 . ?
C10 H10A 0.9800 . ?
C10 H10B 0.9800 . ?
C10 H10C 0.9800 . ?
C1 H1A 0.9800 . ?
C1 H1B 0.9800 . ?
C1 H1C 0.9800 . ?
C9 H9A 0.9800 . ?
C9 H9B 0.9800 . ?
C9 H9C 0.9800 . ?
C11 H11A 0.9800 . ?
C11 H11B 0.9800 . ?
C11 H11C 0.9800 . ?

loop_
_geom_torsion_atom_site_label_1
_geom_torsion_atom_site_label_2
_geom_torsion_atom_site_label_3
_geom_torsion_atom_site_label_4
_geom_torsion
_geom_torsion_site_symmetry_1
_geom_torsion_site_symmetry_2
_geom_torsion_site_symmetry_3
_geom_torsion_site_symmetry_4
_geom_torsion_publ_flag
Al1 I1 Al1 C1 97.79(9) 3_575 . . . ?
Al1 I1 Al1 C4 -101.78(7) 3_575 . . . ?
Al1 I1 Al1 C5 -88.66(10) 3_575 . . . ?
Al1 I1 Al1 C3 -139.92(6) 3_575 . . . ?
Al1 I1 Al1 C6 -144.69(13) 3_575 . . . ?
Al1 I1 Al1 C2 -162.33(7) 3_575 . . . ?
Al1 I1 Al1 I1 0.0 3_575 . . 3_575 ?
C1 Al1 C2 C3 146.36(15) . . . . ?
C4 Al1 C2 C3 -41.12(14) . . . . ?
C5 Al1 C2 C3 -86.09(15) . . . . ?
C6 Al1 C2 C3 -121.71(19) . . . . ?
I1 Al1 C2 C3 42.85(14) . . . . ?
I1 Al1 C2 C3 -101.31(15) 3_575 . . . ?
C1 Al1 C2 C6 -91.93(15) . . . . ?
C4 Al1 C2 C6 80.59(14) . . . . ?
C5 Al1 C2 C6 35.62(13) . . . . ?
C3 Al1 C2 C6 121.71(19) . . . . ?
I1 Al1 C2 C6 164.57(11) . . . . ?
I1 Al1 C2 C6 20.40(19) 3_575 . . . ?
C1 Al1 C2 C7 29.8(2) . . . . ?
C4 Al1 C2 C7 -157.6(3) . . . . ?
C5 Al1 C2 C7 157.4(3) . . . . ?
C3 Al1 C2 C7 -116.5(3) . . . . ?
C6 Al1 C2 C7 121.8(3) . . . . ?
I1 Al1 C2 C7 -73.7(2) . . . . ?
I1 Al1 C2 C7 142.16(19) 3_575 . . . ?
C6 C2 C3 C4 0.7(2) . . . . ?
C7 C2 C3 C4 179.0(2) . . . . ?
Al1 C2 C3 C4 60.00(14) . . . . ?
C6 C2 C3 C8 174.5(2) . . . . ?
C7 C2 C3 C8 -7.2(4) . . . . ?
Al1 C2 C3 C8 -126.2(2) . . . . ?
C6 C2 C3 Al1 -59.30(16) . . . . ?
C7 C2 C3 Al1 119.0(2) . . . . ?
C1 Al1 C3 C2 -40.16(18) . . . . ?
C4 Al1 C3 C2 114.15(19) . . . . ?
C5 Al1 C3 C2 73.45(14) . . . . ?
C6 Al1 C3 C2 33.35(12) . . . . ?
I1 Al1 C3 C2 -143.95(12) . . . . ?
I1 Al1 C3 C2 127.92(12) 3_575 . . . ?
C1 Al1 C3 C4 -154.31(15) . . . . ?
C5 Al1 C3 C4 -40.70(13) . . . . ?
C6 Al1 C3 C4 -80.80(14) . . . . ?
C2 Al1 C3 C4 -114.15(19) . . . . ?
I1 Al1 C3 C4 101.90(12) . . . . ?
I1 Al1 C3 C4 13.77(17) 3_575 . . . ?
C1 Al1 C3 C8 88.3(2) . . . . ?
C4 Al1 C3 C8 -117.4(3) . . . . ?
C5 Al1 C3 C8 -158.1(2) . . . . ?
C6 Al1 C3 C8 161.8(2) . . . . ?
C2 Al1 C3 C8 128.5(3) . . . . ?
I1 Al1 C3 C8 -15.5(2) . . . . ?
I1 Al1 C3 C8 -103.6(2) 3_575 . . . ?
C1 Al1 C5 C6 36.82(18) . . . . ?
C4 Al1 C5 C6 -114.38(19) . . . . ?
C3 Al1 C5 C6 -73.42(14) . . . . ?
C2 Al1 C5 C6 -34.06(13) . . . . ?
I1 Al1 C5 C6 -135.58(13) . . . . ?
I1 Al1 C5 C6 138.13(13) 3_575 . . . ?
C1 Al1 C5 C4 151.20(14) . . . . ?
C3 Al1 C5 C4 40.96(13) . . . . ?
C6 Al1 C5 C4 114.38(19) . . . . ?
C2 Al1 C5 C4 80.32(14) . . . . ?
I1 Al1 C5 C4 -21.20(17) . . . . ?
I1 Al1 C5 C4 -107.49(12) 3_575 . . . ?
C1 Al1 C5 C10 -91.5(3) . . . . ?
C4 Al1 C5 C10 117.3(3) . . . . ?
C3 Al1 C5 C10 158.3(3) . . . . ?
C6 Al1 C5 C10 -128.3(3) . . . . ?
C2 Al1 C5 C10 -162.4(3) . . . . ?
I1 Al1 C5 C10 96.1(2) . . . . ?
I1 Al1 C5 C10 9.8(2) 3_575 . . . ?
C3 C2 C6 C5 -1.3(3) . . . . ?
C7 C2 C6 C5 -179.7(2) . . . . ?
Al1 C2 C6 C5 -55.69(16) . . . . ?
C3 C2 C6 C11 175.7(2) . . . . ?
C7 C2 C6 C11 -2.6(4) . . . . ?
Al1 C2 C6 C11 121.4(2) . . . . ?
C3 C2 C6 Al1 54.35(15) . . . . ?
C7 C2 C6 Al1 -124.0(2) . . . . ?
C4 C5 C6 C2 1.5(3) . . . . ?
C10 C5 C6 C2 -172.3(2) . . . . ?
Al1 C5 C6 C2 61.42(17) . . . . ?
C4 C5 C6 C11 -175.6(2) . . . . ?
C10 C5 C6 C11 10.6(4) . . . . ?
Al1 C5 C6 C11 -115.7(2) . . . . ?
C4 C5 C6 Al1 -59.97(15) . . . . ?
C10 C5 C6 Al1 126.3(3) . . . . ?
C1 Al1 C6 C2 90.25(15) . . . . ?
C4 Al1 C6 C2 -79.37(14) . . . . ?
C5 Al1 C6 C2 -120.0(2) . . . . ?
C3 Al1 C6 C2 -34.24(12) . . . . ?
I1 Al1 C6 C2 -28.6(2) . . . . ?
I1 Al1 C6 C2 -168.34(11) 3_575 . . . ?
C1 Al1 C6 C5 -149.79(15) . . . . ?
C4 Al1 C6 C5 40.59(14) . . . . ?
C3 Al1 C6 C5 85.72(15) . . . . ?
C2 Al1 C6 C5 120.0(2) . . . . ?
I1 Al1 C6 C5 91.35(18) . . . . ?
I1 Al1 C6 C5 -48.39(15) 3_575 . . . ?
C1 Al1 C6 C11 -32.9(3) . . . . ?
C4 Al1 C6 C11 157.5(3) . . . . ?
C5 Al1 C6 C11 116.9(3) . . . . ?
C3 Al1 C6 C11 -157.4(3) . . . . ?
C2 Al1 C6 C11 -123.1(3) . . . . ?
I1 Al1 C6 C11 -151.8(2) . . . . ?
I1 Al1 C6 C11 68.5(2) 3_575 . . . ?
C6 C5 C4 C3 -1.0(2) . . . . ?
C10 C5 C4 C3 172.8(2) . . . . ?
Al1 C5 C4 C3 -71.44(15) . . . . ?
C6 C5 C4 C9 -169.7(2) . . . . ?
C10 C5 C4 C9 4.2(4) . . . . ?
Al1 C5 C4 C9 119.9(2) . . . . ?
C6 C5 C4 Al1 70.42(16) . . . . ?
C10 C5 C4 Al1 -115.7(2) . . . . ?
C2 C3 C4 C5 0.2(2) . . . . ?
C8 C3 C4 C5 -173.7(2) . . . . ?
Al1 C3 C4 C5 71.41(15) . . . . ?
C2 C3 C4 C9 168.9(2) . . . . ?
C8 C3 C4 C9 -5.0(4) . . . . ?
Al1 C3 C4 C9 -119.9(2) . . . . ?
C2 C3 C4 Al1 -71.20(16) . . . . ?
C8 C3 C4 Al1 114.9(2) . . . . ?
C1 Al1 C4 C5 -59.3(3) . . . . ?
C3 Al1 C4 C5 -111.70(18) . . . . ?
C6 Al1 C4 C5 -36.78(13) . . . . ?
C2 Al1 C4 C5 -75.36(14) . . . . ?
I1 Al1 C4 C5 165.41(12) . . . . ?
I1 Al1 C4 C5 77.31(12) 3_575 . . . ?
C1 Al1 C4 C3 52.4(3) . . . . ?
C5 Al1 C4 C3 111.70(18) . . . . ?
C6 Al1 C4 C3 74.92(14) . . . . ?
C2 Al1 C4 C3 36.34(12) . . . . ?
I1 Al1 C4 C3 -82.89(12) . . . . ?
I1 Al1 C4 C3 -170.99(11) 3_575 . . . ?
C1 Al1 C4 C9 176.2(2) . . . . ?
C5 Al1 C4 C9 -124.5(3) . . . . ?
C3 Al1 C4 C9 123.8(3) . . . . ?
C6 Al1 C4 C9 -161.3(2) . . . . ?
C2 Al1 C4 C9 160.1(2) . . . . ?
I1 Al1 C4 C9 40.9(2) . . . . ?
I1 Al1 C4 C9 -47.2(2) 3_575 . . . ?
